data_2012757
loop_
_publ_author_name
'Pan, Yuan Jiang'
'Shi, Hao'

_publ_section_title
;
 The natural diterpenoid kamebanin
;
_journal_issue 6
_journal_name_full 'Acta Crystallographica Section C'
_journal_page_first o323
_journal_page_last o324
_journal_paper_doi 10.1107/S0108270102007175
_journal_volume 58
_journal_year 2002
_chemical_formula_iupac 'C20 H30 O4'
_chemical_formula_moiety 'C20 H30 O4'
_chemical_formula_sum 'C20 H30 O4'
_chemical_formula_weight 334.44
_chemical_melting_point .539E-305
_chemical_name_common Kamebanin
_chemical_name_systematic
;
rel-(-)-(1R,4R,8S,9R,10S,13S,16R)-2,8,16-trihydroxy-5,5,9-trimethyl-14-
methylenetetracyclo[11.2.1.0^1,10^.0^4,9^]hexadecan-15-one
;
_space_group_IT_number 19
_symmetry_cell_setting orthorhombic
_symmetry_space_group_name_Hall 'P 2ac 2ab'
_symmetry_space_group_name_H-M 'P 21 21 21'
_atom_sites_solution_hydrogens geom
_atom_sites_solution_primary direct
_atom_sites_solution_secondary difmap
_audit_creation_method SHELXL-97
_cell_angle_alpha 90.00
_cell_angle_beta 90.00
_cell_angle_gamma 90.00
_cell_formula_units_Z 4
_cell_length_a 6.5680(10)
_cell_length_b 13.282(3)
_cell_length_c 20.801(5)
_cell_measurement_reflns_used 25
_cell_measurement_temperature 289(2)
_cell_measurement_theta_max 12.92
_cell_measurement_theta_min 3.06
_cell_volume 1814.6(7)
_computing_cell_refinement XSCANS
_computing_data_collection 'XSCANS (Siemens, 1994)'
_computing_data_reduction XSCANS
_computing_molecular_graphics 'PLATON (Spek, 2002)'
_computing_publication_material SHELXL97
_computing_structure_refinement 'SHELXL97 (Sheldrick, 1997)'
_computing_structure_solution 'SHELXS97 (Sheldrick, 1997)'
_diffrn_ambient_temperature 289(2)
_diffrn_measured_fraction_theta_full 0.999
_diffrn_measured_fraction_theta_max 0.999
_diffrn_measurement_device_type 'Siemens P4'
_diffrn_measurement_method \w
_diffrn_radiation_monochromator graphite
_diffrn_radiation_source 'normal-focus sealed tube'
_diffrn_radiation_type MoK\a
_diffrn_radiation_wavelength 0.71073
_diffrn_reflns_av_R_equivalents 0.0164
_diffrn_reflns_av_sigmaI/netI 0.0525
_diffrn_reflns_limit_h_max 8
_diffrn_reflns_limit_h_min 0
_diffrn_reflns_limit_k_max 16
_diffrn_reflns_limit_k_min 0
_diffrn_reflns_limit_l_max 26
_diffrn_reflns_limit_l_min -1
_diffrn_reflns_number 2363
_diffrn_reflns_theta_full 26.50
_diffrn_reflns_theta_max 26.50
_diffrn_reflns_theta_min 1.82
_diffrn_standards_decay_% 0.44
_diffrn_standards_interval_count 97
_diffrn_standards_number 3
_exptl_absorpt_coefficient_mu 0.083
_exptl_absorpt_correction_type none
_exptl_crystal_colour colorless
_exptl_crystal_density_diffrn 1.224
_exptl_crystal_density_method 'not measured'
_exptl_crystal_description plate
_exptl_crystal_F_000 728
_exptl_crystal_size_max 0.66
_exptl_crystal_size_mid 0.54
_exptl_crystal_size_min 0.08
_refine_diff_density_max 0.155
_refine_diff_density_min -0.156
_refine_ls_extinction_coef 0.0071(11)
_refine_ls_extinction_expression Fc^*^=kFc[1+0.001xFc^2^\l^3^/sin(2\q)]^-1/4^
_refine_ls_extinction_method SHELXL97
_refine_ls_goodness_of_fit_ref 0.927
_refine_ls_hydrogen_treatment constr
_refine_ls_matrix_type full
_refine_ls_number_parameters 224
_refine_ls_number_reflns 2176
_refine_ls_number_restraints 0
_refine_ls_restrained_S_all 0.927
_refine_ls_R_factor_all 0.0736
_refine_ls_R_factor_gt 0.0447
_refine_ls_shift/su_max <0.001
_refine_ls_shift/su_mean 0.000
_refine_ls_structure_factor_coef Fsqd
_refine_ls_weighting_details 'calc w = 1/[\s^2^(Fo^2^)+(0.0514P)^2^] where P = (Fo^2^+2Fc^2^)/3'
_refine_ls_weighting_scheme calc
_refine_ls_wR_factor_gt 0.0945
_refine_ls_wR_factor_ref 0.1048
_reflns_number_gt 1446
_reflns_number_total 2176
_reflns_threshold_expression I>2\s(I)
_cod_data_source_file gd1200.cif
_cod_data_source_block I
_cod_depositor_comments
;
The following automatic conversions were performed:
'_symmetry_cell_setting' value 'Orthorhombic' changed to 'orthorhombic'
according to '/home/saulius/struct/CIF-dictionaries/cif_core.dic'
dictionary named 'cif_core.dic' version 2.4.1 from 2010-06-29.

Automatic conversion script
Id: cif_fix_enum 1527 2010-12-29 10:47:43Z saulius 

The following automatic conversions were performed:

'_symmetry_cell_setting' value 'Orthorhombic' changed to
'orthorhombic' according to
/home/saulius/struct/CIF-dictionaries/cif_core.dic dictionary named
'cif_core.dic' version 2.4.1 from 2010-06-29.

Automatic conversion script
Id: cif_fix_values 1715 2011-07-08 13:25:40Z adriana 
;
_cod_database_code 2012757
_cod_database_fobs_code 2012757

loop_
_symmetry_equiv_pos_as_xyz
'x, y, z'
'-x+1/2, -y, z+1/2'
'-x, y+1/2, -z+1/2'
'x+1/2, -y+1/2, -z'

loop_
_atom_site_label
_atom_site_fract_x
_atom_site_fract_y
_atom_site_fract_z
_atom_site_U_iso_or_equiv
_atom_site_adp_type
_atom_site_calc_flag
_atom_site_refinement_flags
_atom_site_occupancy
_atom_site_disorder_assembly
_atom_site_disorder_group
_atom_site_type_symbol
O1 0.3021(4) 0.11106(14) 0.33168(11) 0.0448(6) Uani d . 1 . . O
H1O 0.2025 0.0824 0.3165 0.054 Uiso calc R 1 . . H
O2 0.0783(4) 0.56849(15) 0.21511(11) 0.0467(6) Uani d . 1 . . O
H2O 0.1697 0.5746 0.1886 0.056 Uiso calc R 1 . . H
O3 0.3610(3) 0.50675(15) 0.13665(11) 0.0437(6) Uani d . 1 . . O
H3O 0.4688 0.5358 0.1439 0.052 Uiso calc R 1 . . H
O4 -0.1655(4) 0.37908(19) 0.15809(11) 0.0547(7) Uani d . 1 . . O
C1 0.2431(5) 0.2081(2) 0.35526(14) 0.0376(7) Uani d . 1 . . C
H1 0.0942 0.2094 0.3582 0.045 Uiso calc R 1 . . H
C2 0.3286(6) 0.2169(2) 0.42323(14) 0.0495(9) Uani d . 1 . . C
H2A 0.2853 0.1592 0.4484 0.059 Uiso calc R 1 . . H
H2B 0.4761 0.2165 0.4215 0.059 Uiso calc R 1 . . H
C3 0.2567(7) 0.3126(2) 0.45553(15) 0.0607(11) Uani d . 1 . . C
H3A 0.3194 0.3172 0.4976 0.073 Uiso calc R 1 . . H
H3B 0.1106 0.3085 0.4618 0.073 Uiso calc R 1 . . H
C4 0.3050(6) 0.4090(3) 0.41797(16) 0.0499(9) Uani d . 1 . . C
C5 0.2344(5) 0.3933(2) 0.34721(13) 0.0353(7) Uani d . 1 . . C
H5 0.0874 0.3824 0.3512 0.042 Uiso calc R 1 . . H
C6 0.2499(6) 0.4876(2) 0.30524(15) 0.0417(8) Uani d . 1 . . C
H6A 0.2150 0.5468 0.3302 0.050 Uiso calc R 1 . . H
H6B 0.3881 0.4954 0.2895 0.050 Uiso calc R 1 . . H
C7 0.1042(5) 0.4762(2) 0.24928(14) 0.0336(7) Uani d . 1 . . C
H7 -0.0288 0.4575 0.2670 0.040 Uiso calc R 1 . . H
C8 0.1729(5) 0.3908(2) 0.20545(13) 0.0293(7) Uani d . 1 . . C
C9 0.1884(4) 0.2898(2) 0.24561(13) 0.0306(7) Uani d . 1 . . C
H9 0.0481 0.2750 0.2585 0.037 Uiso calc R 1 . . H
C10 0.3109(4) 0.2964(2) 0.31095(13) 0.0295(7) Uani d . 1 . . C
C11 0.2474(5) 0.2022(2) 0.19915(14) 0.0392(8) Uani d . 1 . . C
H11A 0.3062 0.1484 0.2246 0.047 Uiso calc R 1 . . H
H11B 0.1233 0.1763 0.1801 0.047 Uiso calc R 1 . . H
C12 0.3958(6) 0.2271(2) 0.14481(15) 0.0484(9) Uani d . 1 . . C
H12A 0.3896 0.1744 0.1125 0.058 Uiso calc R 1 . . H
H12B 0.5333 0.2288 0.1618 0.058 Uiso calc R 1 . . H
C13 0.3471(5) 0.3285(2) 0.11334(15) 0.0388(8) Uani d . 1 . . C
H13 0.4375 0.3424 0.0769 0.047 Uiso calc R 1 . . H
C14 0.3653(5) 0.4085(2) 0.16532(15) 0.0327(7) Uani d . 1 . . C
H14 0.4886 0.3989 0.1911 0.039 Uiso calc R 1 . . H
C15 0.0163(5) 0.3707(2) 0.15325(15) 0.0362(8) Uani d . 1 . . C
C16 0.1270(5) 0.3354(2) 0.09450(15) 0.0430(9) Uani d . 1 . . C
C17 0.0352(7) 0.3149(3) 0.03994(17) 0.0679(12) Uani d . 1 . . C
H17A -0.1052 0.3222 0.0365 0.081 Uiso calc R 1 . . H
H17B 0.1107 0.2932 0.0047 0.081 Uiso calc R 1 . . H
C18 0.1781(8) 0.4934(3) 0.44865(17) 0.0789(14) Uani d . 1 . . C
H18A 0.2229 0.5574 0.4324 0.095 Uiso calc R 1 . . H
H18B 0.1952 0.4918 0.4945 0.095 Uiso calc R 1 . . H
H18C 0.0370 0.4839 0.4383 0.095 Uiso calc R 1 . . H
C19 0.5298(6) 0.4362(3) 0.42530(17) 0.0657(12) Uani d . 1 . . C
H19A 0.6115 0.3771 0.4192 0.079 Uiso calc R 1 . . H
H19B 0.5532 0.4628 0.4676 0.079 Uiso calc R 1 . . H
H19C 0.5660 0.4859 0.3938 0.079 Uiso calc R 1 . . H
C20 0.5413(4) 0.2926(2) 0.30027(15) 0.0397(8) Uani d . 1 . . C
H20A 0.5729 0.2411 0.2695 0.048 Uiso calc R 1 . . H
H20B 0.6082 0.2779 0.3402 0.048 Uiso calc R 1 . . H
H20C 0.5875 0.3565 0.2844 0.048 Uiso calc R 1 . . H

loop_
_atom_site_aniso_label
_atom_site_aniso_U_11
_atom_site_aniso_U_22
_atom_site_aniso_U_33
_atom_site_aniso_U_12
_atom_site_aniso_U_13
_atom_site_aniso_U_23
O1 0.0499(15) 0.0299(11) 0.0545(14) -0.0030(11) -0.0133(13) 0.0028(11)
O2 0.0508(15) 0.0356(11) 0.0538(14) 0.0128(12) -0.0023(12) 0.0065(11)
O3 0.0401(14) 0.0413(12) 0.0498(13) -0.0078(11) -0.0037(12) 0.0139(11)
O4 0.0311(14) 0.0787(18) 0.0543(15) -0.0050(13) -0.0040(12) -0.0034(14)
C1 0.0377(17) 0.0335(15) 0.0418(18) -0.0071(16) -0.0035(16) -0.0002(15)
C2 0.070(2) 0.0433(18) 0.0352(17) -0.013(2) -0.0089(18) 0.0131(16)
C3 0.089(3) 0.062(2) 0.0304(17) -0.010(2) -0.005(2) -0.0019(17)
C4 0.070(3) 0.045(2) 0.0352(17) -0.005(2) -0.0106(19) -0.0080(16)
C5 0.0395(18) 0.0325(16) 0.0340(16) -0.0011(15) -0.0017(15) -0.0042(14)
C6 0.048(2) 0.0334(16) 0.0436(18) 0.0047(17) -0.0053(18) -0.0039(15)
C7 0.0312(16) 0.0301(15) 0.0395(17) 0.0032(14) -0.0007(16) 0.0022(13)
C8 0.0276(16) 0.0265(15) 0.0338(15) 0.0010(13) -0.0014(14) -0.0007(13)
C9 0.0318(15) 0.0287(14) 0.0315(15) -0.0037(15) -0.0003(14) 0.0000(13)
C10 0.0303(16) 0.0282(14) 0.0300(15) -0.0009(14) -0.0029(13) 0.0017(14)
C11 0.049(2) 0.0283(15) 0.0403(17) 0.0016(17) -0.0009(17) -0.0021(14)
C12 0.056(2) 0.043(2) 0.0460(19) 0.0025(18) 0.0112(19) -0.0065(16)
C13 0.045(2) 0.0412(18) 0.0306(15) -0.0040(16) 0.0118(16) -0.0015(14)
C14 0.0272(16) 0.0328(16) 0.0381(17) 0.0001(13) 0.0021(15) 0.0057(14)
C15 0.0315(18) 0.0375(17) 0.0394(18) -0.0047(14) -0.0010(15) 0.0092(16)
C16 0.050(2) 0.0439(19) 0.0355(17) -0.0103(17) -0.0015(17) -0.0021(15)
C17 0.064(3) 0.088(3) 0.051(2) -0.006(3) -0.004(2) -0.010(2)
C18 0.119(4) 0.073(3) 0.045(2) 0.006(3) -0.010(3) -0.025(2)
C19 0.090(3) 0.057(2) 0.051(2) -0.014(2) -0.029(2) 0.0020(19)
C20 0.0363(18) 0.0366(16) 0.0461(18) -0.0017(16) -0.0077(16) 0.0045(16)

loop_
_atom_type_symbol
_atom_type_description
_atom_type_scat_dispersion_real
_atom_type_scat_dispersion_imag
_atom_type_scat_source
C C 0.0033 0.0000 'International Tables Vol C Tables 4.2.6.8 and 6.1.1.4'
H H 0.0000 0.0000 'International Tables Vol C Tables 4.2.6.8 and 6.1.1.4'
O O 0.0106 0.0000 'International Tables Vol C Tables 4.2.6.8 and 6.1.1.4'

loop_
_geom_angle_atom_site_label_1
_geom_angle_atom_site_label_2
_geom_angle_atom_site_label_3
_geom_angle
_geom_angle_publ_flag
C1 O1 H1O 109.5 ?
C7 O2 H2O 109.5 ?
C14 O3 H3O 109.5 ?
O1 C1 C2 106.7(2) ?
O1 C1 C10 113.4(2) ?
C2 C1 C10 112.7(2) ?
O1 C1 H1 107.9 ?
C2 C1 H1 107.9 ?
C10 C1 H1 107.9 ?
C3 C2 C1 111.2(3) ?
C3 C2 H2A 109.4 ?
C1 C2 H2A 109.4 ?
C3 C2 H2B 109.4 ?
C1 C2 H2B 109.4 ?
H2A C2 H2B 108.0 ?
C2 C3 C4 114.3(3) ?
C2 C3 H3A 108.7 ?
C4 C3 H3A 108.7 ?
C2 C3 H3B 108.7 ?
C4 C3 H3B 108.7 ?
H3A C3 H3B 107.6 ?
C19 C4 C3 110.3(3) ?
C19 C4 C18 108.1(3) ?
C3 C4 C18 106.6(3) ?
C19 C4 C5 114.4(3) ?
C3 C4 C5 107.9(3) ?
C18 C4 C5 109.2(3) ?
C6 C5 C4 114.2(2) ?
C6 C5 C10 112.0(2) ?
C4 C5 C10 117.9(3) ?
C6 C5 H5 103.5 ?
C4 C5 H5 103.5 ?
C10 C5 H5 103.5 ?
C7 C6 C5 108.4(3) ?
C7 C6 H6A 110.0 ?
C5 C6 H6A 110.0 ?
C7 C6 H6B 110.0 ?
C5 C6 H6B 110.0 ?
H6A C6 H6B 108.4 ?
O2 C7 C6 111.9(2) ?
O2 C7 C8 112.1(2) ?
C6 C7 C8 110.3(2) ?
O2 C7 H7 107.4 ?
C6 C7 H7 107.4 ?
C8 C7 H7 107.4 ?
C15 C8 C7 111.0(3) ?
C15 C8 C14 101.3(2) yes
C7 C8 C14 117.1(2) yes
C15 C8 C9 105.8(2) ?
C7 C8 C9 109.5(2) ?
C14 C8 C9 111.4(2) ?
C11 C9 C10 116.5(2) ?
C11 C9 C8 108.7(2) ?
C10 C9 C8 116.1(2) ?
C11 C9 H9 104.7 ?
C10 C9 H9 104.7 ?
C8 C9 H9 104.7 ?
C20 C10 C1 110.1(3) ?
C20 C10 C5 114.3(3) ?
C1 C10 C5 104.0(2) ?
C20 C10 C9 112.1(3) ?
C1 C10 C9 108.8(2) ?
C5 C10 C9 107.1(2) ?
C12 C11 C9 117.1(2) ?
C12 C11 H11A 108.0 ?
C9 C11 H11A 108.0 ?
C12 C11 H11B 108.0 ?
C9 C11 H11B 108.0 ?
H11A C11 H11B 107.3 ?
C11 C12 C13 111.9(3) ?
C11 C12 H12A 109.2 ?
C13 C12 H12A 109.2 ?
C11 C12 H12B 109.2 ?
C13 C12 H12B 109.2 ?
H12A C12 H12B 107.9 ?
C16 C13 C14 102.6(3) yes
C16 C13 C12 111.5(3) ?
C14 C13 C12 107.1(3) ?
C16 C13 H13 111.7 ?
C14 C13 H13 111.7 ?
C12 C13 H13 111.7 ?
O3 C14 C13 109.8(2) ?
O3 C14 C8 110.5(2) ?
C13 C14 C8 102.4(2) ?
O3 C14 H14 111.3 ?
C13 C14 H14 111.3 ?
C8 C14 H14 111.3 ?
O4 C15 C16 125.4(3) yes
O4 C15 C8 126.6(3) yes
C16 C15 C8 108.0(3) yes
C17 C16 C15 123.2(3) yes
C17 C16 C13 130.9(3) yes
C15 C16 C13 105.9(3) yes
C16 C17 H17A 120.0 ?
C16 C17 H17B 120.0 ?
H17A C17 H17B 120.0 ?
C4 C18 H18A 109.5 ?
C4 C18 H18B 109.5 ?
H18A C18 H18B 109.5 ?
C4 C18 H18C 109.5 ?
H18A C18 H18C 109.5 ?
H18B C18 H18C 109.5 ?
C4 C19 H19A 109.5 ?
C4 C19 H19B 109.5 ?
H19A C19 H19B 109.5 ?
C4 C19 H19C 109.5 ?
H19A C19 H19C 109.5 ?
H19B C19 H19C 109.5 ?
C10 C20 H20A 109.5 ?
C10 C20 H20B 109.5 ?
H20A C20 H20B 109.5 ?
C10 C20 H20C 109.5 ?
H20A C20 H20C 109.5 ?
H20B C20 H20C 109.5 ?

loop_
_geom_bond_atom_site_label_1
_geom_bond_atom_site_label_2
_geom_bond_site_symmetry_2
_geom_bond_distance
_geom_bond_publ_flag
O1 C1 . 1.432(3) yes
O1 H1O . 0.8200 ?
O2 C7 . 1.427(3) yes
O2 H2O . 0.8200 ?
O3 C14 . 1.435(3) yes
O3 H3O . 0.8200 ?
O4 C15 . 1.204(4) yes
C1 C2 . 1.526(4) ?
C1 C10 . 1.557(4) ?
C1 H1 . 0.9800 ?
C2 C3 . 1.514(4) ?
C2 H2A . 0.9700 ?
C2 H2B . 0.9700 ?
C3 C4 . 1.533(4) ?
C3 H3A . 0.9700 ?
C3 H3B . 0.9700 ?
C4 C19 . 1.528(5) ?
C4 C18 . 1.536(5) ?
C4 C5 . 1.557(4) ?
C5 C6 . 1.530(4) ?
C5 C10 . 1.574(4) ?
C5 H5 . 0.9800 ?
C6 C7 . 1.515(4) ?
C6 H6A . 0.9700 ?
C6 H6B . 0.9700 ?
C7 C8 . 1.524(4) ?
C7 H7 . 0.9800 ?
C8 C15 . 1.519(4) yes
C8 C14 . 1.533(4) yes
C8 C9 . 1.583(4) ?
C9 C11 . 1.561(4) ?
C9 C10 . 1.582(4) ?
C9 H9 . 0.9800 ?
C10 C20 . 1.531(4) ?
C11 C12 . 1.528(4) ?
C11 H11A . 0.9700 ?
C11 H11B . 0.9700 ?
C12 C13 . 1.531(4) ?
C12 H12A . 0.9700 ?
C12 H12B . 0.9700 ?
C13 C16 . 1.501(5) yes
C13 C14 . 1.521(4) yes
C13 H13 . 0.9800 ?
C14 H14 . 0.9800 ?
C15 C16 . 1.497(4) yes
C16 C17 . 1.313(5) yes
C17 H17A . 0.9300 ?
C17 H17B . 0.9300 ?
C18 H18A . 0.9600 ?
C18 H18B . 0.9600 ?
C18 H18C . 0.9600 ?
C19 H19A . 0.9600 ?
C19 H19B . 0.9600 ?
C19 H19C . 0.9600 ?
C20 H20A . 0.9600 ?
C20 H20B . 0.9600 ?
C20 H20C . 0.9600 ?

loop_
_geom_hbond_atom_site_label_D
_geom_hbond_atom_site_label_H
_geom_hbond_atom_site_label_A
_geom_hbond_site_symmetry_A
_geom_hbond_distance_DH
_geom_hbond_distance_HA
_geom_hbond_distance_DA
_geom_hbond_angle_DHA
_geom_hbond_publ_flag
O2 H2O O3 . 0.82 1.89 2.605(3) 146 yes
O1 H1O O2 3_545 0.82 1.97 2.741(3) 157 yes
O3 H3O O1 3_655 0.82 1.88 2.692(3) 173 yes

loop_
_geom_torsion_atom_site_label_1
_geom_torsion_atom_site_label_2
_geom_torsion_atom_site_label_3
_geom_torsion_atom_site_label_4
_geom_torsion
O1 C1 C2 C3 -174.1(3)
C10 C1 C2 C3 60.8(4)
C1 C2 C3 C4 -55.6(4)
C2 C3 C4 C19 -76.4(4)
C2 C3 C4 C18 166.5(3)
C2 C3 C4 C5 49.3(4)
C19 C4 C5 C6 -63.5(4)
C3 C4 C5 C6 173.3(3)
C18 C4 C5 C6 57.8(4)
C19 C4 C5 C10 71.1(4)
C3 C4 C5 C10 -52.1(4)
C18 C4 C5 C10 -167.6(3)
C4 C5 C6 C7 -157.3(3)
C10 C5 C6 C7 65.4(3)
C5 C6 C7 O2 168.1(3)
C5 C6 C7 C8 -66.3(3)
O2 C7 C8 C15 -60.9(3)
C6 C7 C8 C15 173.7(2)
O2 C7 C8 C14 54.7(3)
C6 C7 C8 C14 -70.7(3)
O2 C7 C8 C9 -177.3(2)
C6 C7 C8 C9 57.3(3)
C15 C8 C9 C11 57.3(3)
C7 C8 C9 C11 176.9(2)
C14 C8 C9 C11 -51.9(3)
C15 C8 C9 C10 -169.0(2)
C7 C8 C9 C10 -49.4(3)
C14 C8 C9 C10 81.8(3)
O1 C1 C10 C20 -55.9(3)
C2 C1 C10 C20 65.5(3)
O1 C1 C10 C5 -178.7(3)
C2 C1 C10 C5 -57.4(3)
O1 C1 C10 C9 67.4(3)
C2 C1 C10 C9 -171.3(3)
C6 C5 C10 C20 70.9(3)
C4 C5 C10 C20 -64.6(4)
C6 C5 C10 C1 -169.0(3)
C4 C5 C10 C1 55.5(3)
C6 C5 C10 C9 -53.9(3)
C4 C5 C10 C9 170.5(3)
C11 C9 C10 C20 50.5(3)
C8 C9 C10 C20 -79.6(3)
C11 C9 C10 C1 -71.6(3)
C8 C9 C10 C1 158.4(2)
C11 C9 C10 C5 176.6(2)
C8 C9 C10 C5 46.6(3)
C10 C9 C11 C12 -96.9(3)
C8 C9 C11 C12 36.5(4)
C9 C11 C12 C13 -42.2(4)
C11 C12 C13 C16 -50.9(3)
C11 C12 C13 C14 60.7(3)
C16 C13 C14 O3 -73.7(3)
C12 C13 C14 O3 168.7(3)
C16 C13 C14 C8 43.6(3)
C12 C13 C14 C8 -73.9(3)
C15 C8 C14 O3 76.2(3)
C7 C8 C14 O3 -44.6(3)
C9 C8 C14 O3 -171.7(2)
C15 C8 C14 C13 -40.7(3)
C7 C8 C14 C13 -161.5(2)
C9 C8 C14 C13 71.4(3)
C7 C8 C15 O4 -33.4(4)
C14 C8 C15 O4 -158.4(3)
C9 C8 C15 O4 85.3(4)
C7 C8 C15 C16 148.2(2)
C14 C8 C15 C16 23.1(3)
C9 C8 C15 C16 -93.1(3)
O4 C15 C16 C17 4.0(5)
C8 C15 C16 C17 -177.5(3)
O4 C15 C16 C13 -175.0(3)
C8 C15 C16 C13 3.5(3)
C14 C13 C16 C17 152.1(4)
C12 C13 C16 C17 -93.5(4)
C14 C13 C16 C15 -29.0(3)
C12 C13 C16 C15 85.4(3)

loop_
_cod_related_entry_id
_cod_related_entry_database
_cod_related_entry_code
1 ChemSpider 10177047
